data_7223309
loop_
_publ_author_name
'Mahmoudi, Ghodrat'
'Bauz\'a, Antonio'
'Rodr\'iguez-Di\'eguez, Antonio'
'Garczarek, Piotr'
'Kaminsky, Werner'
'Frontera, Antonio'

_publ_section_title
;
 Synthesis, X-ray characterization, DFT calculations and Hirshfeld surface
 analysis studies of carbohydrazone based on Zn(ii) complexes
;
_journal_issue 1
_journal_name_full CrystEngComm
_journal_page_first 102
_journal_paper_doi 10.1039/C5CE01915J
_journal_volume 18
_journal_year 2016
_chemical_formula_sum 'C60 H60 N30 Na O16 Zn4'
_chemical_formula_weight 1741.85
_chemical_name_systematic
; 
 ? 
;
_space_group_IT_number 88
_symmetry_cell_setting tetragonal
_symmetry_space_group_name_Hall '-I 4ad'
_symmetry_space_group_name_H-M 'I 41/a :2'
_atom_sites_solution_hydrogens geom
_atom_sites_solution_primary direct
_atom_sites_solution_secondary difmap
_audit_creation_method SHELXL-97
_audit_update_record
;
2015-09-21 deposited with the CCDC.
2015-11-18 downloaded from the CCDC.
;
_cell_angle_alpha 90.00
_cell_angle_beta 90.00
_cell_angle_gamma 90.00
_cell_formula_units_Z 4
_cell_length_a 13.9941(9)
_cell_length_b 13.9941(9)
_cell_length_c 35.739(3)
_cell_measurement_reflns_used 12879
_cell_measurement_temperature 180(2)
_cell_measurement_theta_max 27.8
_cell_measurement_theta_min 1.6
_cell_volume 6998.9(9)
_computing_cell_refinement 'STOE X-AREA'
_computing_data_collection 'STOE X-AREA'
_computing_data_reduction 'STOE X-AREA'
_computing_structure_refinement 'SHELXL-97 (Sheldrick, 1997)'
_computing_structure_solution 'SHELXS-97 (Sheldrick, 1990)'
_diffrn_ambient_temperature 180(2)
_diffrn_measured_fraction_theta_full 1.000
_diffrn_measured_fraction_theta_max 1.000
_diffrn_measurement_device_type 'STOE IPDS-2T'
_diffrn_measurement_method 'omega scans'
_diffrn_radiation_monochromator graphite
_diffrn_radiation_source 'fine-focus sealed tube'
_diffrn_radiation_type MoK\a
_diffrn_radiation_wavelength 0.71073
_diffrn_reflns_av_R_equivalents 0.0678
_diffrn_reflns_av_sigmaI/netI 0.0535
_diffrn_reflns_limit_h_max 17
_diffrn_reflns_limit_h_min -15
_diffrn_reflns_limit_k_max 16
_diffrn_reflns_limit_k_min -15
_diffrn_reflns_limit_l_max 44
_diffrn_reflns_limit_l_min -44
_diffrn_reflns_number 16119
_diffrn_reflns_theta_full 26.00
_diffrn_reflns_theta_max 26.00
_diffrn_reflns_theta_min 1.56
_diffrn_standards_number none
_exptl_absorpt_coefficient_mu 1.451
_exptl_absorpt_correction_type none
_exptl_crystal_colour red
_exptl_crystal_density_diffrn 1.653
_exptl_crystal_density_method 'not measured'
_exptl_crystal_description fragment
_exptl_crystal_F_000 3556
_exptl_crystal_size_max 0.18
_exptl_crystal_size_mid 0.15
_exptl_crystal_size_min 0.12
_refine_diff_density_max 0.760
_refine_diff_density_min -0.751
_refine_diff_density_rms 0.080
_refine_ls_extinction_method none
_refine_ls_goodness_of_fit_ref 0.997
_refine_ls_hydrogen_treatment mixed
_refine_ls_matrix_type full
_refine_ls_number_parameters 238
_refine_ls_number_reflns 3443
_refine_ls_number_restraints 0
_refine_ls_restrained_S_all 0.997
_refine_ls_R_factor_all 0.0723
_refine_ls_R_factor_gt 0.0483
_refine_ls_shift/su_max 0.000
_refine_ls_shift/su_mean 0.000
_refine_ls_structure_factor_coef Fsqd
_refine_ls_weighting_details 'calc w=1/[\s^2^(Fo^2^)+(0.0880P)^2^+0.0000P] where P=(Fo^2^+2Fc^2^)/3'
_refine_ls_weighting_scheme calc
_refine_ls_wR_factor_gt 0.1263
_refine_ls_wR_factor_ref 0.1356
_reflns_number_gt 2505
_reflns_number_total 3443
_reflns_threshold_expression >2sigma(I)
_cod_data_source_file c5ce01915j2.cif
_cod_data_source_block ac
_cod_depositor_comments 'Adding full bibliography for 7223305--7223309.cif.'
_cod_original_sg_symbol_H-M I4(1)/a
_cod_database_code 7223309

loop_
_symmetry_equiv_pos_as_xyz
'x, y, z'
'-x+1/2, -y, z+1/2'
'-y+3/4, x+1/4, z+1/4'
'y+3/4, -x+3/4, z+3/4'
'x+1/2, y+1/2, z+1/2'
'-x+1, -y+1/2, z+1'
'-y+5/4, x+3/4, z+3/4'
'y+5/4, -x+5/4, z+5/4'
'-x, -y, -z'
'x-1/2, y, -z-1/2'
'y-3/4, -x-1/4, -z-1/4'
'-y-3/4, x-3/4, -z-3/4'
'-x+1/2, -y+1/2, -z+1/2'
'x, y+1/2, -z'
'y-1/4, -x+1/4, -z+1/4'
'-y-1/4, x-1/4, -z-1/4'

loop_
_atom_site_label
_atom_site_type_symbol
_atom_site_fract_x
_atom_site_fract_y
_atom_site_fract_z
_atom_site_U_iso_or_equiv
_atom_site_adp_type
_atom_site_occupancy
_atom_site_symmetry_multiplicity
_atom_site_calc_flag
_atom_site_refinement_flags
Zn1 Zn 0.44466(3) 0.55854(3) 0.129248(11) 0.03268(17) Uani 1 1 d .
O1 O 0.55991(18) 0.63118(19) 0.10220(6) 0.0318(6) Uani 1 1 d .
N1 N 0.3062(3) 0.4862(3) 0.12626(9) 0.0417(8) Uani 1 1 d .
N2 N 0.4122(2) 0.5529(2) 0.07241(8) 0.0355(7) Uani 1 1 d .
N3 N 0.4767(3) 0.5920(3) 0.04869(9) 0.0415(8) Uani 1 1 d .
N4 N 0.6164(3) 0.6729(3) 0.04337(8) 0.0423(8) Uani 1 1 d .
N5 N 0.6891(3) 0.7134(2) 0.06309(9) 0.0367(7) Uani 1 1 d .
N6 N 0.8157(3) 0.7804(2) 0.10945(10) 0.0407(8) Uani 1 1 d .
C1 C 0.2538(3) 0.4536(3) 0.15462(13) 0.0496(11) Uani 1 1 d .
H1 H 0.2755 0.4646 0.1794 0.060 Uiso 1 1 calc R
C2 C 0.1683(4) 0.4040(4) 0.14943(16) 0.0604(13) Uani 1 1 d .
H2 H 0.1323 0.3822 0.1703 0.073 Uiso 1 1 calc R
C3 C 0.1376(4) 0.3875(4) 0.11409(16) 0.0616(13) Uani 1 1 d .
H3 H 0.0801 0.3532 0.1099 0.074 Uiso 1 1 calc R
C4 C 0.1910(3) 0.4211(4) 0.08399(15) 0.0557(12) Uani 1 1 d .
H4 H 0.1703 0.4099 0.0591 0.067 Uiso 1 1 calc R
C5 C 0.2753(3) 0.4714(3) 0.09084(12) 0.0423(10) Uani 1 1 d .
C6 C 0.3361(3) 0.5101(3) 0.06049(11) 0.0434(10) Uani 1 1 d .
C7 C 0.3109(4) 0.5001(5) 0.01996(13) 0.0650(15) Uani 1 1 d .
H7A H 0.3607 0.5298 0.0046 0.097 Uiso 1 1 calc R
H7B H 0.2496 0.5317 0.0152 0.097 Uiso 1 1 calc R
H7C H 0.3057 0.4322 0.0136 0.097 Uiso 1 1 calc R
C8 C 0.5520(3) 0.6333(3) 0.06638(10) 0.0360(9) Uani 1 1 d .
C9 C 0.7753(5) 0.7551(4) 0.00478(13) 0.0701(17) Uani 1 1 d .
H9A H 0.7197 0.7267 -0.0076 0.105 Uiso 1 1 calc R
H9B H 0.8329 0.7192 -0.0020 0.105 Uiso 1 1 calc R
H9C H 0.7824 0.8217 -0.0032 0.105 Uiso 1 1 calc R
C10 C 0.7614(3) 0.7517(3) 0.04652(11) 0.0438(10) Uani 1 1 d .
C11 C 0.8333(3) 0.7929(3) 0.07254(12) 0.0427(10) Uani 1 1 d .
C12 C 0.9120(4) 0.8419(4) 0.06002(15) 0.0559(12) Uani 1 1 d .
H12 H 0.9236 0.8485 0.0340 0.067 Uiso 1 1 calc R
C13 C 0.9743(4) 0.8814(4) 0.08585(17) 0.0636(14) Uani 1 1 d .
H13 H 1.0289 0.9159 0.0777 0.076 Uiso 1 1 calc R
C14 C 0.9562(4) 0.8702(4) 0.12368(15) 0.0571(12) Uani 1 1 d .
H14 H 0.9971 0.8974 0.1420 0.069 Uiso 1 1 calc R
C15 C 0.8761(3) 0.8176(3) 0.13399(13) 0.0491(11) Uani 1 1 d .
H15 H 0.8641 0.8080 0.1599 0.059 Uiso 1 1 calc R
N7 N 0.0000 0.5000 0.0000 0.0559(14) Uiso 1 2 d S
O2 O 0.0391(7) 0.5606(7) -0.0215(2) 0.085(2) Uiso 0.50 1 d P
O3 O -0.0785(6) 0.5119(7) 0.0107(2) 0.076(2) Uiso 0.50 1 d P
O4 O 0.0478(7) 0.4280(7) 0.0075(3) 0.085(3) Uiso 0.50 1 d P
N8 N 0.4840(6) 0.2875(5) 0.0338(2) 0.111(2) Uiso 1 1 d .
O5 O 0.5497(6) 0.3323(6) 0.0247(2) 0.0640(18) Uiso 0.50 1 d P
O6 O 0.4189(7) 0.2995(6) 0.0495(2) 0.075(2) Uiso 0.50 1 d P
O7 O 0.0000 0.2500 0.05228(17) 0.092(2) Uani 1 2 d S

loop_
_atom_site_aniso_label
_atom_site_aniso_U_11
_atom_site_aniso_U_22
_atom_site_aniso_U_33
_atom_site_aniso_U_23
_atom_site_aniso_U_13
_atom_site_aniso_U_12
Zn1 0.0355(3) 0.0336(3) 0.0290(2) 0.00195(16) -0.00363(16) -0.00143(19)
O1 0.0327(15) 0.0380(15) 0.0248(11) -0.0028(10) -0.0005(9) -0.0034(11)
N1 0.040(2) 0.0351(19) 0.0503(19) 0.0044(14) -0.0085(15) -0.0006(14)
N2 0.0366(19) 0.0355(19) 0.0343(15) -0.0039(13) -0.0058(12) 0.0021(14)
N3 0.046(2) 0.050(2) 0.0287(15) -0.0020(14) -0.0028(14) -0.0032(16)
N4 0.054(2) 0.044(2) 0.0283(15) -0.0002(13) 0.0019(14) -0.0051(16)
N5 0.040(2) 0.0341(19) 0.0364(15) 0.0006(13) 0.0075(13) -0.0004(15)
N6 0.037(2) 0.0370(19) 0.0481(18) 0.0043(14) 0.0040(15) 0.0014(15)
C1 0.045(3) 0.046(3) 0.058(2) 0.011(2) -0.003(2) -0.004(2)
C2 0.047(3) 0.050(3) 0.085(4) 0.016(2) -0.002(2) -0.007(2)
C3 0.040(3) 0.053(3) 0.092(4) 0.000(3) -0.008(3) -0.009(2)
C4 0.039(3) 0.056(3) 0.072(3) -0.017(2) -0.011(2) 0.000(2)
C5 0.036(2) 0.037(2) 0.055(2) -0.0054(18) -0.0081(18) 0.0027(18)
C6 0.044(3) 0.044(3) 0.042(2) -0.0116(17) -0.0104(17) 0.004(2)
C7 0.057(3) 0.089(4) 0.048(3) -0.021(3) -0.014(2) -0.002(3)
C8 0.047(2) 0.033(2) 0.0283(17) -0.0002(14) 0.0016(15) 0.0085(17)
C9 0.100(5) 0.069(4) 0.042(2) 0.001(2) 0.023(3) -0.032(3)
C10 0.055(3) 0.036(2) 0.040(2) 0.0024(16) 0.0133(18) -0.007(2)
C11 0.048(3) 0.032(2) 0.048(2) 0.0053(17) 0.0137(18) -0.0011(18)
C12 0.056(3) 0.047(3) 0.065(3) 0.006(2) 0.016(2) -0.012(2)
C13 0.051(3) 0.050(3) 0.090(4) 0.009(3) 0.011(3) -0.012(2)
C14 0.047(3) 0.045(3) 0.080(3) 0.007(2) -0.008(2) -0.006(2)
C15 0.046(3) 0.046(3) 0.056(2) 0.007(2) -0.006(2) 0.002(2)
O7 0.072(4) 0.130(6) 0.073(4) 0.000 0.000 0.002(4)

loop_
_atom_type_symbol
_atom_type_description
_atom_type_scat_dispersion_real
_atom_type_scat_dispersion_imag
_atom_type_scat_source
C C 0.0033 0.0016 'International Tables Vol C Tables 4.2.6.8 and 6.1.1.4'
H H 0.0000 0.0000 'International Tables Vol C Tables 4.2.6.8 and 6.1.1.4'
N N 0.0061 0.0033 'International Tables Vol C Tables 4.2.6.8 and 6.1.1.4'
O O 0.0106 0.0060 'International Tables Vol C Tables 4.2.6.8 and 6.1.1.4'
Zn Zn 0.2839 1.4301 'International Tables Vol C Tables 4.2.6.8 and 6.1.1.4'
Na Na 0.0362 0.0249 'International Tables Vol C Tables 4.2.6.8 and 6.1.1.4'

loop_
_geom_angle_atom_site_label_1
_geom_angle_atom_site_label_2
_geom_angle_atom_site_label_3
_geom_angle
_geom_angle_site_symmetry_1
_geom_angle_site_symmetry_3
N5 Zn1 N2 174.49(13) 15_565 .
N5 Zn1 O1 110.23(11) 15_565 .
N2 Zn1 O1 75.03(11) . .
N5 Zn1 O1 74.47(11) 15_565 15_565
N2 Zn1 O1 104.08(11) . 15_565
O1 Zn1 O1 92.52(14) . 15_565
N5 Zn1 N6 75.90(13) 15_565 15_565
N2 Zn1 N6 105.90(13) . 15_565
O1 Zn1 N6 92.78(12) . 15_565
O1 Zn1 N6 149.91(12) 15_565 15_565
N5 Zn1 N1 99.64(13) 15_565 .
N2 Zn1 N1 75.03(13) . .
O1 Zn1 N1 149.98(11) . .
O1 Zn1 N1 92.58(12) 15_565 .
N6 Zn1 N1 97.44(13) 15_565 .
C8 O1 Zn1 113.3(2) . .
C8 O1 Zn1 111.8(2) . 12_766
Zn1 O1 Zn1 134.71(11) . 12_766
C1 N1 C5 118.9(4) . .
C1 N1 Zn1 127.5(3) . .
C5 N1 Zn1 113.5(3) . .
C6 N2 N3 122.0(3) . .
C6 N2 Zn1 121.2(3) . .
N3 N2 Zn1 116.7(2) . .
N2 N3 C8 113.4(3) . .
C8 N4 N5 110.9(3) . .
C10 N5 N4 121.5(3) . .
C10 N5 Zn1 119.7(3) . 12_766
N4 N5 Zn1 118.2(2) . 12_766
C15 N6 C11 118.5(4) . .
C15 N6 Zn1 127.7(3) . 12_766
C11 N6 Zn1 113.8(3) . 12_766
N1 C1 C2 122.8(5) . .
C3 C2 C1 118.7(5) . .
C2 C3 C4 119.6(5) . .
C3 C4 C5 119.2(5) . .
N1 C5 C4 120.8(4) . .
N1 C5 C6 116.4(4) . .
C4 C5 C6 122.8(4) . .
N2 C6 C5 113.7(3) . .
N2 C6 C7 123.8(4) . .
C5 C6 C7 122.6(4) . .
O1 C8 N4 124.2(4) . .
O1 C8 N3 121.4(4) . .
N4 C8 N3 114.3(3) . .
N5 C10 C11 113.9(4) . .
N5 C10 C9 124.7(4) . .
C11 C10 C9 121.3(4) . .
N6 C11 C12 121.9(5) . .
N6 C11 C10 115.8(4) . .
C12 C11 C10 122.2(4) . .
C11 C12 C13 119.2(5) . .
C14 C13 C12 119.3(5) . .
C13 C14 C15 117.8(5) . .
N6 C15 C14 123.2(4) . .
O3 N7 O3 180.0(8) . 9_565
O3 N7 O4 56.7(6) . 9_565
O3 N7 O4 123.3(6) 9_565 9_565
O3 N7 O4 123.3(6) . .
O3 N7 O4 56.7(6) 9_565 .
O4 N7 O4 180.0(10) 9_565 .
O3 N7 O2 59.6(6) . 9_565
O3 N7 O2 120.4(6) 9_565 9_565
O4 N7 O2 116.3(6) 9_565 9_565
O4 N7 O2 63.7(6) . 9_565
O3 N7 O2 120.4(6) . .
O3 N7 O2 59.6(6) 9_565 .
O4 N7 O2 63.7(6) 9_565 .
O4 N7 O2 116.3(6) . .
O2 N7 O2 180.0(6) 9_565 .
O3 O2 N7 56.4(6) 9_565 .
O3 O2 O4 113.4(9) 9_565 9_565
N7 O2 O4 57.1(6) . 9_565
O4 O3 N7 64.5(7) 9_565 .
O4 O3 O2 128.4(10) 9_565 9_565
N7 O3 O2 64.0(6) . 9_565
O3 O4 N7 58.9(7) 9_565 .
O3 O4 O2 118.0(10) 9_565 9_565
N7 O4 O2 59.2(6) . 9_565
O6 N8 N8 118.1(11) . 6_554
O6 N8 O5 136.7(10) . .
N8 N8 O5 100.8(11) 6_554 .
O6 N8 O5 91.0(8) . 6_554
N8 N8 O5 40.0(7) 6_554 6_554
O5 N8 O5 132.2(7) . 6_554
N8 O5 N8 39.2(7) . 6_554

loop_
_geom_bond_atom_site_label_1
_geom_bond_atom_site_label_2
_geom_bond_distance
_geom_bond_site_symmetry_2
Zn1 N5 2.078(3) 15_565
Zn1 N2 2.083(3) .
Zn1 O1 2.137(3) .
Zn1 O1 2.149(3) 15_565
Zn1 N6 2.150(4) 15_565
Zn1 N1 2.189(4) .
O1 C8 1.285(4) .
O1 Zn1 2.149(3) 12_766
N1 C1 1.332(6) .
N1 C5 1.354(5) .
N2 C6 1.294(6) .
N2 N3 1.354(5) .
N3 C8 1.358(5) .
N4 C8 1.340(5) .
N4 N5 1.361(5) .
N5 C10 1.289(5) .
N5 Zn1 2.078(3) 12_766
N6 C15 1.325(6) .
N6 C11 1.354(5) .
N6 Zn1 2.150(4) 12_766
C1 C2 1.396(7) .
C2 C3 1.354(8) .
C3 C4 1.391(8) .
C4 C5 1.395(7) .
C5 C6 1.482(6) .
C6 C7 1.497(6) .
C9 C10 1.505(6) .
C10 C11 1.487(7) .
C11 C12 1.371(6) .
C12 C13 1.385(8) .
C13 C14 1.385(8) .
C14 C15 1.390(7) .
N7 O3 1.176(9) .
N7 O3 1.176(9) 9_565
N7 O4 1.240(10) 9_565
N7 O4 1.240(10) .
N7 O2 1.269(10) 9_565
N7 O2 1.269(10) .
O2 O3 1.219(12) 9_565
O2 O4 1.325(12) 9_565
O3 O4 1.148(12) 9_565
O3 O2 1.219(12) 9_565
O4 O3 1.148(12) 9_565
O4 O2 1.325(12) 9_565
N8 O6 1.084(10) .
N8 N8 1.141(13) 6_554
N8 O5 1.159(10) .
N8 O5 1.772(12) 6_554
O5 N8 1.772(12) 6_554
